data_4320717
loop_
_publ_author_name
'F. Albert Cotton'
'Evgeny V. Dikarev'
'Marina A. Petrukhina'

_publ_section_title
;
 Mixed Chloride/Phosphine Complexes of the Dirhenium Core. 10. Redox
 Reactions of an Edge-Sharing Dirhenium(III) Non-metal-Metal-Bonded
 Complex, Re2(\m-Cl)2Cl4(PMe3)4
;
_journal_name_full 'Inorganic Chemistry'
_journal_page_first 6825
_journal_page_last 6831
_journal_paper_doi 10.1021/ic010653w
_journal_volume 40
_journal_year 2001
_chemical_compound_source synthesized
_chemical_formula_analytical 'not measured'
_chemical_formula_moiety '[Co (C5 H5)2] [Re Cl4 (P (C H3)3)2]'
_chemical_formula_structural '[Co(C5H5)2][cis-ReCl4(PMe3)2]'
_chemical_formula_sum 'C16 H28 Cl4 Co P2 Re'
_chemical_formula_weight 669.25
_chemical_melting_point ?
_chemical_name_systematic
; 
Tetrachloro-bis-trimethylphosphine-rhenium(III), cis-isomer, 
cobaltocenium salt 
;
_space_group_IT_number 14
_symmetry_cell_setting monoclinic
_symmetry_space_group_name_Hall '-P 2ybc'
_symmetry_space_group_name_H-M 'P 1 21/c 1'
_atom_sites_solution_hydrogens geom
_atom_sites_solution_primary direct
_atom_sites_solution_secondary difmap
_audit_creation_method SHELXL
_cell_angle_alpha 90.00
_cell_angle_beta 97.567(7)
_cell_angle_gamma 90.00
_cell_formula_units_Z 4
_cell_length_a 13.520(1)
_cell_length_b 12.6811(8)
_cell_length_c 14.055(1)
_cell_measurement_reflns_used 250
_cell_measurement_temperature 213(2)
_cell_measurement_theta_max 20.8
_cell_measurement_theta_min 9.05
_cell_volume 2388.7(3)
_computing_cell_refinement 'MADNES (Enraf-Nonius, 1989)'
_computing_data_collection 'MADNES (Enraf-Nonius, 1989)'
_computing_data_reduction 'PROCOR (Kabsch, 1988) '
_computing_molecular_graphics 'SHELXTL V.5 (Siemens, 1994)'
_computing_publication_material CIFTAB
_computing_structure_refinement 'SHELXL-93 (Sheldrick, 1993)'
_computing_structure_solution 'SHELXTL V.5 (Siemens, 1994)'
_diffrn_ambient_temperature 213(2)
_diffrn_measurement_device 'Nonius FAST area detector'
_diffrn_measurement_method 'Ellipsoid-mask fitting'
_diffrn_radiation_monochromator graphite
_diffrn_radiation_source 'fine-focus sealed tube'
_diffrn_radiation_type MoK\a
_diffrn_radiation_wavelength 0.71073
_diffrn_reflns_av_R_equivalents 0.0631
_diffrn_reflns_av_sigmaI/netI 0.0419
_diffrn_reflns_limit_h_max 14
_diffrn_reflns_limit_h_min -14
_diffrn_reflns_limit_k_max 12
_diffrn_reflns_limit_k_min -13
_diffrn_reflns_limit_l_max 15
_diffrn_reflns_limit_l_min -15
_diffrn_reflns_number 10835
_diffrn_reflns_theta_max 22.57
_diffrn_reflns_theta_min 2.17
_diffrn_standards_number 'none (area detector data)'
_exptl_absorpt_coefficient_mu 6.337
_exptl_absorpt_correction_T_max 0.898
_exptl_absorpt_correction_T_min 0.755
_exptl_absorpt_correction_type 'SORTAV (Blessing, 1995)'
_exptl_crystal_colour red
_exptl_crystal_density_diffrn 1.861
_exptl_crystal_density_meas ?
_exptl_crystal_density_method none
_exptl_crystal_description block-shaped
_exptl_crystal_F_000 1296
_exptl_crystal_size_max 0.20
_exptl_crystal_size_mid 0.08
_exptl_crystal_size_min 0.08
_refine_diff_density_max 1.378
_refine_diff_density_min -0.720
_refine_diff_density_rms 0.148
_refine_ls_extinction_coef noref
_refine_ls_extinction_method none
_refine_ls_goodness_of_fit_all 1.125
_refine_ls_goodness_of_fit_obs 1.124
_refine_ls_hydrogen_treatment noref
_refine_ls_matrix_type full
_refine_ls_number_parameters 217
_refine_ls_number_reflns 3127
_refine_ls_number_restraints 0
_refine_ls_restrained_S_all 1.125
_refine_ls_restrained_S_obs 1.124
_refine_ls_R_factor_all 0.0403
_refine_ls_R_factor_obs 0.0336
_refine_ls_shift/esd_max 0.000
_refine_ls_shift/esd_mean 0.000
_refine_ls_structure_factor_coef Fsqd
_refine_ls_weighting_details 'w=1/[\s^2^(Fo^2^)+(0.0244P)^2^+16.4670P] where P=(Fo^2^+2Fc^2^)/3'
_refine_ls_weighting_scheme calc
_refine_ls_wR_factor_all 0.0817
_refine_ls_wR_factor_obs 0.0767
_reflns_number_observed 2788
_reflns_number_total 3127
_reflns_observed_criterion >2sigma(I)
_cod_data_source_file ic010653w_1.cif
_cod_data_source_block '[Co(C5H5)2][cis-Re2Cl4(PMe3)2]_(7)'
_cod_depositor_comments
;
The following automatic conversions were performed:

'_chemical_melting_point' value 'not measured' was changed to '?' -
the value is undefined or not given.

Automatic conversion script
Id: cif_fix_values 1646 2011-03-28 12:23:43Z adriana 

The following automatic conversions were performed:

'_exptl_crystal_density_meas' value 'not measured' was changed to '?'
- the value is perceived as not measured.

Automatic conversion script
Id: cif_fix_values 3008 2015-01-20 13:52:24Z robertas 

The following automatic conversions were performed:

'_refine_ls_weighting_scheme' value 'calc
w=1/[\s^2^(Fo^2^)+(0.0244P)^2^+16.4670P] where P=(Fo^2^+2Fc^2^)/3'
was changed to 'calc'. New tag '_refine_ls_weighting_details' was
created. The value of the new tag was set to
'w=1/[\s^2^(Fo^2^)+(0.0244P)^2^+16.4670P] where P=(Fo^2^+2Fc^2^)/3'.

Automatic conversion script
Id: cif_fix_values 3143 2015-03-26 13:38:13Z robertas 
;
_cod_database_code 4320717

loop_
_symmetry_equiv_pos_as_xyz
'x, y, z'
'-x, y+1/2, -z+1/2'
'-x, -y, -z'
'x, -y-1/2, z-1/2'

loop_
_atom_site_aniso_label
_atom_site_aniso_U_11
_atom_site_aniso_U_22
_atom_site_aniso_U_33
_atom_site_aniso_U_23
_atom_site_aniso_U_13
_atom_site_aniso_U_12
Re1 0.0199(2) 0.0184(2) 0.0203(2) -0.00012(13) -0.00175(12) 0.00038(12)
P1 0.0361(12) 0.0258(12) 0.0351(12) -0.0112(10) -0.0002(9) 0.0020(10)
P2 0.0244(11) 0.0277(12) 0.0265(11) -0.0044(9) 0.0019(9) -0.0048(9)
Cl1 0.0313(10) 0.0289(11) 0.0237(10) -0.0050(8) -0.0013(8) -0.0038(8)
Cl2 0.0417(12) 0.0312(11) 0.0324(11) 0.0115(9) -0.0055(9) 0.0019(9)
Cl3 0.0204(10) 0.0445(13) 0.0402(12) -0.0032(10) 0.0022(8) -0.0041(9)
Cl4 0.0396(11) 0.0298(11) 0.0230(10) 0.0035(8) -0.0023(8) 0.0006(9)
C1 0.058(6) 0.048(6) 0.034(5) -0.017(4) -0.008(4) 0.002(5)
C2 0.058(7) 0.089(9) 0.066(7) -0.046(7) 0.033(6) -0.006(6)
C3 0.120(10) 0.035(6) 0.068(8) -0.019(6) -0.021(7) 0.042(7)
C4 0.021(4) 0.068(7) 0.046(6) 0.008(5) -0.009(4) 0.007(4)
C5 0.038(5) 0.053(6) 0.055(6) -0.018(5) 0.020(5) -0.013(4)
C6 0.042(5) 0.036(5) 0.062(6) 0.005(5) 0.004(5) -0.016(4)
Co2 0.0212(6) 0.0392(7) 0.0304(6) -0.0079(5) 0.0006(4) 0.0003(5)
C7 0.029(5) 0.040(5) 0.043(5) 0.000(4) 0.007(4) 0.001(4)
C8 0.040(5) 0.034(5) 0.042(5) -0.009(4) -0.006(4) 0.009(4)
C9 0.057(6) 0.053(6) 0.031(5) -0.005(5) 0.007(4) 0.003(5)
C10 0.031(5) 0.046(6) 0.043(5) 0.002(4) 0.018(4) 0.008(4)
C11 0.030(5) 0.042(5) 0.036(5) 0.011(4) 0.001(4) 0.012(4)
C12 0.043(6) 0.070(7) 0.045(6) -0.009(5) 0.019(5) -0.018(5)
C13 0.025(5) 0.102(9) 0.048(6) -0.019(6) 0.007(4) 0.000(5)
C14 0.033(6) 0.114(10) 0.049(6) -0.010(7) -0.008(5) -0.035(6)
C15 0.094(9) 0.044(6) 0.053(7) -0.016(5) 0.027(6) -0.038(6)
C16 0.055(6) 0.058(7) 0.045(6) 0.008(5) 0.012(5) -0.013(5)

loop_
_atom_site_label
_atom_site_type_symbol
_atom_site_fract_x
_atom_site_fract_y
_atom_site_fract_z
_atom_site_U_iso_or_equiv
_atom_site_thermal_displace_type
_atom_site_occupancy
_atom_site_calc_flag
_atom_site_refinement_flags
_atom_site_disorder_group
Re1 Re 0.30866(2) 0.02111(2) 0.25828(2) 0.01991(13) Uani 1 d . .
P1 P 0.2961(2) 0.1550(2) 0.3749(2) 0.0328(5) Uani 1 d . .
P2 P 0.47710(14) 0.0580(2) 0.23771(14) 0.0263(5) Uani 1 d . .
Cl1 Cl 0.30984(14) -0.13199(15) 0.15085(13) 0.0284(4) Uani 1 d . .
Cl2 Cl 0.2691(2) 0.1359(2) 0.12528(14) 0.0360(5) Uani 1 d . .
Cl3 Cl 0.12780(14) -0.0117(2) 0.2565(2) 0.0352(5) Uani 1 d . .
Cl4 Cl 0.35518(15) -0.0883(2) 0.39296(13) 0.0314(5) Uani 1 d . .
C1 C 0.4071(7) 0.1933(8) 0.4554(6) 0.048(2) Uani 1 d . .
H1A H 0.4397(7) 0.1308(8) 0.4843(6) 0.072 Uiso 1 calc R .
H1B H 0.3881(7) 0.2389(8) 0.5053(6) 0.072 Uiso 1 calc R .
H1C H 0.4526(7) 0.2306(8) 0.4193(6) 0.072 Uiso 1 calc R .
C2 C 0.2147(8) 0.1202(10) 0.4628(8) 0.069(3) Uani 1 d . .
H2A H 0.2353(8) 0.0529(10) 0.4917(8) 0.103 Uiso 1 calc R .
H2B H 0.1465(8) 0.1151(10) 0.4315(8) 0.103 Uiso 1 calc R .
H2C H 0.2188(8) 0.1741(10) 0.5121(8) 0.103 Uiso 1 calc R .
C3 C 0.2475(10) 0.2799(8) 0.3295(8) 0.077(4) Uani 1 d . .
H3A H 0.2868(10) 0.3054(8) 0.2813(8) 0.116 Uiso 1 calc R .
H3B H 0.2509(10) 0.3304(8) 0.3817(8) 0.116 Uiso 1 calc R .
H3C H 0.1786(10) 0.2714(8) 0.3011(8) 0.116 Uiso 1 calc R .
C4 C 0.5751(6) 0.0134(8) 0.3307(7) 0.046(2) Uani 1 d . .
H4A H 0.5648(6) -0.0604(8) 0.3445(7) 0.069 Uiso 1 calc R .
H4B H 0.5730(6) 0.0547(8) 0.3885(7) 0.069 Uiso 1 calc R .
H4C H 0.6396(6) 0.0222(8) 0.3086(7) 0.069 Uiso 1 calc R .
C5 C 0.5153(7) -0.0004(8) 0.1300(7) 0.048(3) Uani 1 d . .
H5A H 0.5024(7) -0.0756(8) 0.1297(7) 0.071 Uiso 1 calc R .
H5B H 0.5860(7) 0.0117(8) 0.1292(7) 0.071 Uiso 1 calc R .
H5C H 0.4779(7) 0.0316(8) 0.0737(7) 0.071 Uiso 1 calc R .
C6 C 0.5082(7) 0.1957(7) 0.2217(7) 0.047(2) Uani 1 d . .
H6A H 0.4911(7) 0.2365(7) 0.2756(7) 0.070 Uiso 1 calc R .
H6B H 0.4710(7) 0.2220(7) 0.1628(7) 0.070 Uiso 1 calc R .
H6C H 0.5791(7) 0.2021(7) 0.2182(7) 0.070 Uiso 1 calc R .
Co2 Co -0.10636(7) 0.17844(9) 0.08477(8) 0.0305(3) Uani 1 d . .
C7 C -0.2035(6) 0.0572(7) 0.0815(6) 0.037(2) Uani 1 d . .
H7 H -0.2243(6) 0.0137(7) 0.0284(6) 0.045 Uiso 1 calc R .
C8 C -0.1212(6) 0.0391(7) 0.1518(6) 0.040(2) Uani 1 d . .
H8 H -0.0779(6) -0.0191(7) 0.1546(6) 0.048 Uiso 1 calc R .
C9 C -0.1153(7) 0.1233(8) 0.2172(6) 0.047(2) Uani 1 d . .
H9 H -0.0662(7) 0.1318(8) 0.2706(6) 0.056 Uiso 1 calc R .
C10 C -0.1950(6) 0.1931(7) 0.1894(6) 0.039(2) Uani 1 d . .
H10 H -0.2095(6) 0.2553(7) 0.2213(6) 0.046 Uiso 1 calc R .
C11 C -0.2492(6) 0.1520(7) 0.1046(6) 0.036(2) Uani 1 d . .
H11 H -0.3060(6) 0.1827(7) 0.0696(6) 0.044 Uiso 1 calc R .
C12 C -0.0638(7) 0.1865(9) -0.0474(7) 0.052(3) Uani 1 d . .
H12 H -0.0843(7) 0.1416(9) -0.0995(7) 0.062 Uiso 1 calc R .
C13 C 0.0204(6) 0.1716(10) 0.0221(7) 0.058(3) Uani 1 d . .
H13 H 0.0655(6) 0.1150(10) 0.0246(7) 0.070 Uiso 1 calc R .
C14 C 0.0248(7) 0.2567(11) 0.0871(7) 0.067(3) Uani 1 d . .
H14 H 0.0731(7) 0.2671(11) 0.1408(7) 0.080 Uiso 1 calc R .
C15 C -0.0567(9) 0.3232(8) 0.0568(7) 0.062(3) Uani 1 d . .
H15 H -0.0718(9) 0.3863(8) 0.0868(7) 0.075 Uiso 1 calc R .
C16 C -0.1114(8) 0.2797(8) -0.0253(7) 0.053(3) Uani 1 d . .
H16 H -0.1698(8) 0.3080(8) -0.0596(7) 0.063 Uiso 1 calc R .

loop_
_atom_type_symbol
_atom_type_description
_atom_type_scat_dispersion_real
_atom_type_scat_dispersion_imag
_atom_type_scat_source
C C 0.0033 0.0016 'International Tables Vol C Tables 4.2.6.8 and 6.1.1.4'
H H 0.0000 0.0000 'International Tables Vol C Tables 4.2.6.8 and 6.1.1.4'
P P 0.1023 0.0942 'International Tables Vol C Tables 4.2.6.8 and 6.1.1.4'
Cl Cl 0.1484 0.1585 'International Tables Vol C Tables 4.2.6.8 and 6.1.1.4'
Co Co 0.3494 0.9721 'International Tables Vol C Tables 4.2.6.8 and 6.1.1.4'
Re Re -1.0185 7.2310 'International Tables Vol C Tables 4.2.6.8 and 6.1.1.4'

loop_
_geom_angle_atom_site_label_1
_geom_angle_atom_site_label_2
_geom_angle_atom_site_label_3
_geom_angle
_geom_angle_site_symmetry_1
_geom_angle_site_symmetry_3
_geom_angle_publ_flag
Cl4 Re1 Cl2 177.21(7) . . y
Cl4 Re1 P2 93.14(7) . . y
Cl2 Re1 P2 84.48(7) . . y
Cl4 Re1 P1 84.42(7) . . y
Cl2 Re1 P1 94.36(8) . . y
P2 Re1 P1 95.72(7) . . y
Cl4 Re1 Cl1 90.32(6) . . y
Cl2 Re1 Cl1 91.12(7) . . y
P2 Re1 Cl1 89.83(7) . . y
P1 Re1 Cl1 172.55(7) . . y
Cl4 Re1 Cl3 93.88(7) . . y
Cl2 Re1 Cl3 88.58(7) . . y
P2 Re1 Cl3 172.30(7) . . y
P1 Re1 Cl3 88.11(7) . . y
Cl1 Re1 Cl3 86.98(7) . . y
C3 P1 C2 103.3(6) . . n
C3 P1 C1 102.6(5) . . n
C2 P1 C1 99.6(5) . . n
C3 P1 Re1 116.0(4) . . n
C2 P1 Re1 113.6(4) . . n
C1 P1 Re1 119.3(3) . . n
C6 P2 C5 101.1(4) . . n
C6 P2 C4 103.2(4) . . n
C5 P2 C4 102.2(5) . . n
C6 P2 Re1 116.4(3) . . n
C5 P2 Re1 113.7(3) . . n
C4 P2 Re1 117.9(3) . . n
C16 Co2 C9 159.9(4) . . n
C16 Co2 C15 40.8(4) . . n
C9 Co2 C15 124.2(4) . . n
C16 Co2 C11 106.1(4) . . n
C9 Co2 C11 68.8(4) . . n
C15 Co2 C11 122.0(4) . . n
C16 Co2 C12 40.7(4) . . n
C9 Co2 C12 158.5(4) . . n
C15 Co2 C12 68.3(4) . . n
C11 Co2 C12 122.0(4) . . n
C16 Co2 C7 120.9(4) . . n
C9 Co2 C7 68.7(4) . . n
C15 Co2 C7 157.5(4) . . n
C11 Co2 C7 40.9(3) . . n
C12 Co2 C7 106.3(4) . . n
C16 Co2 C10 122.6(4) . . n
C9 Co2 C10 40.9(4) . . n
C15 Co2 C10 107.6(4) . . n
C11 Co2 C10 41.0(3) . . n
C12 Co2 C10 158.7(4) . . n
C7 Co2 C10 69.0(4) . . n
C16 Co2 C8 157.3(4) . . n
C9 Co2 C8 40.8(4) . . n
C15 Co2 C8 160.7(4) . . n
C11 Co2 C8 68.6(3) . . n
C12 Co2 C8 122.0(4) . . n
C7 Co2 C8 40.7(3) . . n
C10 Co2 C8 68.8(4) . . n
C16 Co2 C14 68.9(4) . . n
C9 Co2 C14 108.3(4) . . n
C15 Co2 C14 40.8(5) . . n
C11 Co2 C14 158.5(5) . . n
C12 Co2 C14 68.6(4) . . n
C7 Co2 C14 159.7(5) . . n
C10 Co2 C14 122.9(4) . . n
C8 Co2 C14 124.0(4) . . n
C16 Co2 C13 68.7(4) . . n
C9 Co2 C13 123.0(4) . . n
C15 Co2 C13 68.4(5) . . n
C11 Co2 C13 158.8(4) . . n
C12 Co2 C13 40.8(4) . . n
C7 Co2 C13 122.8(4) . . n
C10 Co2 C13 159.1(4) . . n
C8 Co2 C13 107.8(4) . . n
C14 Co2 C13 40.7(4) . . n
C8 C7 C11 107.9(8) . . n
C8 C7 Co2 69.9(5) . . n
C11 C7 Co2 69.4(5) . . n
C9 C8 C7 107.9(8) . . n
C9 C8 Co2 68.9(5) . . n
C7 C8 Co2 69.4(5) . . n
C8 C9 C10 108.7(8) . . n
C8 C9 Co2 70.3(5) . . n
C10 C9 Co2 70.2(5) . . n
C9 C10 C11 107.1(8) . . n
C9 C10 Co2 68.8(5) . . n
C11 C10 Co2 69.1(5) . . n
C7 C11 C10 108.3(7) . . n
C7 C11 Co2 69.7(5) . . n
C10 C11 Co2 69.9(5) . . n
C16 C12 C13 108.2(9) . . n
C16 C12 Co2 69.1(5) . . n
C13 C12 Co2 70.0(5) . . n
C14 C13 C12 107.9(10) . . n
C14 C13 Co2 69.6(5) . . n
C12 C13 Co2 69.2(5) . . n
C15 C14 C13 107.3(9) . . n
C15 C14 Co2 68.9(5) . . n
C13 C14 Co2 69.7(5) . . n
C16 C15 C14 108.7(10) . . n
C16 C15 Co2 69.4(5) . . n
C14 C15 Co2 70.3(6) . . n
C12 C16 C15 107.8(10) . . n
C12 C16 Co2 70.2(6) . . n
C15 C16 Co2 69.8(6) . . n

loop_
_geom_bond_atom_site_label_1
_geom_bond_atom_site_label_2
_geom_bond_distance
_geom_bond_site_symmetry_2
_geom_bond_publ_flag
Re1 Cl4 2.365(2) . y
Re1 Cl2 2.374(2) . y
Re1 P2 2.380(2) . y
Re1 P1 2.382(2) . y
Re1 Cl1 2.461(2) . y
Re1 Cl3 2.477(2) . y
P1 C3 1.800(10) . n
P1 C2 1.812(10) . n
P1 C1 1.822(9) . n
P2 C6 1.816(9) . n
P2 C5 1.820(9) . n
P2 C4 1.824(8) . n
Co2 C16 2.005(10) . n
Co2 C9 2.007(9) . n
Co2 C15 2.011(10) . n
Co2 C11 2.016(8) . n
Co2 C12 2.018(9) . n
Co2 C7 2.019(9) . n
Co2 C10 2.025(8) . n
Co2 C8 2.025(9) . n
Co2 C14 2.028(9) . n
Co2 C13 2.029(9) . n
C7 C8 1.406(12) . n
C7 C11 1.409(12) . n
C8 C9 1.405(12) . n
C9 C10 1.410(13) . n
C10 C11 1.415(12) . n
C12 C16 1.400(14) . n
C12 C13 1.411(14) . n
C13 C14 1.410(15) . n
C14 C15 1.41(2) . n
C15 C16 1.400(14) . n
